data_7248206
loop_
_publ_author_name
'Hazarika, Pragyan J.'
'Gupta, Poonam'
'Allu, Suryanarayana'
'Nath, Naba K.'

_publ_section_title
;
 The photomechanical bending and photosalient effect of flexible crystals
 of an acylhydrazone
;
_journal_issue 12
_journal_name_full CrystEngComm
_journal_page_first 1671
_journal_page_last 1676
_journal_paper_doi 10.1039/D3CE01321A
_journal_volume 26
_journal_year 2024
_chemical_formula_moiety 'C18 H14 N2 O'
_chemical_formula_sum 'C18 H14 N2 O'
_chemical_formula_weight 274.325
_space_group_crystal_system monoclinic
_space_group_IT_number 14
_space_group_name_Hall '-P 2ybc'
_space_group_name_H-M_alt 'P 1 21/c 1'
_symmetry_Int_Tables_number 14
_atom_sites_solution_primary iterative
_audit_creation_date 2024-02-14
_audit_creation_method
;
Olex2 1.5-beta
(compiled 2023.03.06 svn.rbb2c1857 for OlexSys, GUI svn.r6748)
;
_audit_update_record
;
2024-02-16 deposited with the CCDC.	2024-02-21 downloaded from the CCDC.
;
_cell_angle_alpha 90
_cell_angle_beta 93.489(8)
_cell_angle_gamma 90
_cell_formula_units_Z 4
_cell_length_a 5.0509(5)
_cell_length_b 12.3970(14)
_cell_length_c 22.448(2)
_cell_measurement_reflns_used 1538
_cell_measurement_temperature 296.15
_cell_measurement_theta_max 21.56
_cell_measurement_theta_min 3.18
_cell_volume 1403.0(2)
_computing_cell_refinement 'SAINT v8.37A (Bruker, 2015)'
_computing_data_reduction 'SAINT v8.37A (Bruker, 2015)'
_computing_molecular_graphics 'Olex2 1.5-beta (Dolomanov et al., 2009)'
_computing_publication_material 'Olex2 1.5-beta (Dolomanov et al., 2009)'
_computing_structure_refinement 'olex2.refine 1.5-beta (Bourhis et al., 2015)'
_computing_structure_solution 'olex2.solve 1.5-beta (Bourhis et al., 2015)'
_diffrn_ambient_temperature 296.15
_diffrn_measured_fraction_theta_full 0.9917
_diffrn_measured_fraction_theta_max 0.9917
_diffrn_measurement_device_type 'Bruker APEX-II CCD'
_diffrn_measurement_method '\f and \w scans'
_diffrn_radiation_type 'Mo K\a'
_diffrn_radiation_wavelength 0.71073
_diffrn_reflns_av_R_equivalents 0.1148
_diffrn_reflns_av_unetI/netI 0.0835
_diffrn_reflns_Laue_measured_fraction_full 0.9917
_diffrn_reflns_Laue_measured_fraction_max 0.9917
_diffrn_reflns_limit_h_max 6
_diffrn_reflns_limit_h_min -6
_diffrn_reflns_limit_k_max 14
_diffrn_reflns_limit_k_min -14
_diffrn_reflns_limit_l_max 26
_diffrn_reflns_limit_l_min -26
_diffrn_reflns_number 12218
_diffrn_reflns_point_group_measured_fraction_full 0.9917
_diffrn_reflns_point_group_measured_fraction_max 0.9917
_diffrn_reflns_theta_full 25.2236
_diffrn_reflns_theta_max 25.22
_diffrn_reflns_theta_min 3.18
_diffrn_source_current 25.0
_diffrn_source_power 1.0
_diffrn_source_voltage 40.0
_diffrn_standards_number 0
_exptl_absorpt_coefficient_mu 0.082
_exptl_absorpt_correction_type none
_exptl_crystal_colour colourless
_exptl_crystal_colour_primary colourless
_exptl_crystal_density_diffrn 1.299
_exptl_crystal_description needle
_exptl_crystal_F_000 576.347
_exptl_crystal_size_max 0.16
_exptl_crystal_size_mid 0.09
_exptl_crystal_size_min 0.08
_refine_diff_density_max 0.3830
_refine_diff_density_min -0.3758
_refine_diff_density_rms 0.0948
_refine_ls_d_res_high 0.8339
_refine_ls_d_res_low 6.3975
_refine_ls_goodness_of_fit_ref 1.0255
_refine_ls_hydrogen_treatment mixed
_refine_ls_matrix_type full
_refine_ls_number_constraints 26
_refine_ls_number_parameters 194
_refine_ls_number_reflns 2498
_refine_ls_number_restraints 0
_refine_ls_restrained_S_all 1.0255
_refine_ls_R_factor_all 0.1341
_refine_ls_R_factor_gt 0.0688
_refine_ls_shift/su_max -0.0002
_refine_ls_shift/su_mean 0.0001
_refine_ls_structure_factor_coef Fsqd
_refine_ls_weighting_details 'w=1/[\s^2^(Fo^2^)+(0.0960P)^2^] where P=(Fo^2^+2Fc^2^)/3'
_refine_ls_weighting_scheme calc
_refine_ls_wR_factor_gt 0.1535
_refine_ls_wR_factor_ref 0.1887
_reflns_Friedel_coverage 0.0
_reflns_limit_h_max 6
_reflns_limit_h_min -6
_reflns_limit_k_max 14
_reflns_limit_k_min 0
_reflns_limit_l_max 26
_reflns_limit_l_min 0
_reflns_number_gt 1426
_reflns_number_total 2498
_reflns_threshold_expression I>=2u(I)
_cod_data_source_file d3ce01321a5.cif
_cod_data_source_block Ach
_cod_depositor_comments 'Adding full bibliography for 7248206.cif.'
_cod_original_cell_volume 1403.0(3)
_cod_database_code 7248206
_olex2_refinement_description
;
1. Fixed Uiso
 At 1.2 times of:
  All C(H) groups
2.a Aromatic/amide H refined with riding coordinates:
 C8(H8), C6(H6), C10(H10), C2(H2), C15(H15), C12(H12), C11(H11), C5(H5),
 C18(H18), C16(H16), C4(H4), C17(H17), C3(H3)
;
_olex2_submission_special_instructions 'No special instructions were received'

loop_
_space_group_symop_id
_space_group_symop_operation_xyz
1 x,y,z
2 -x,y+1/2,-z+1/2
3 -x,-y,-z
4 x,-y-1/2,z-1/2

loop_
_atom_site_label
_atom_site_type_symbol
_atom_site_fract_x
_atom_site_fract_y
_atom_site_fract_z
_atom_site_U_iso_or_equiv
_atom_site_adp_type
_atom_site_occupancy
_atom_site_refinement_flags_posn
O1 O 0.7420(4) 0.39036(18) 0.55985(10) 0.0586(7) Uani 1.000000 .
N1 N 0.3123(5) 0.4232(2) 0.57522(11) 0.0466(7) Uani 1.000000 .
N2 N 0.3804(5) 0.49499(19) 0.62054(11) 0.0473(7) Uani 1.000000 .
C1 C 0.4146(6) 0.2941(2) 0.50035(12) 0.0438(8) Uani 1.000000 .
C7 C 0.5075(6) 0.3743(2) 0.54665(13) 0.0426(7) Uani 1.000000 .
C14 C 0.1056(6) 0.6013(2) 0.75344(13) 0.0446(8) Uani 1.000000 .
C9 C 0.2480(6) 0.6032(2) 0.70029(13) 0.0463(8) Uani 1.000000 .
C8 C 0.1951(6) 0.5238(2) 0.65273(14) 0.0481(8) Uani 1.000000 .
H8 H 0.0262(6) 0.4947(2) 0.64616(14) 0.0577(10) Uiso 1.000000 R
C13 C 0.1611(6) 0.6823(2) 0.79731(14) 0.0524(9) Uani 1.000000 .
C6 C 0.1923(6) 0.3084(3) 0.46280(14) 0.0588(9) Uani 1.000000 .
H6 H 0.0915(6) 0.3708(3) 0.46556(14) 0.0706(11) Uiso 1.000000 R
C10 C 0.4373(6) 0.6799(3) 0.69350(15) 0.0566(9) Uani 1.000000 .
H10 H 0.5318(6) 0.6796(3) 0.65922(15) 0.0679(11) Uiso 1.000000 R
C2 C 0.5614(7) 0.2013(3) 0.49597(15) 0.0612(9) Uani 1.000000 .
H2 H 0.7129(7) 0.1912(3) 0.52103(15) 0.0735(11) Uiso 1.000000 R
C15 C -0.0850(6) 0.5227(3) 0.76542(15) 0.0549(9) Uani 1.000000 .
H15 H -0.1243(6) 0.4689(3) 0.73739(15) 0.0659(10) Uiso 1.000000 R
C12 C 0.3571(7) 0.7598(3) 0.78762(17) 0.0630(10) Uani 1.000000 .
H12 H 0.3953(7) 0.8125(3) 0.81633(17) 0.0756(12) Uiso 1.000000 R
C11 C 0.4926(7) 0.7589(3) 0.73674(18) 0.0648(10) Uani 1.000000 .
H11 H 0.6214(7) 0.8109(3) 0.73097(18) 0.0777(12) Uiso 1.000000 R
C5 C 0.1178(8) 0.2309(4) 0.42108(17) 0.0746(11) Uani 1.000000 .
H5 H -0.0310(8) 0.2416(4) 0.39528(17) 0.0895(13) Uiso 1.000000 R
C18 C 0.0200(8) 0.6805(3) 0.85011(15) 0.0666(10) Uani 1.000000 .
H18 H 0.0541(8) 0.7335(3) 0.87891(15) 0.0800(12) Uiso 1.000000 R
C16 C -0.2137(7) 0.5235(3) 0.81719(15) 0.0652(10) Uani 1.000000 .
H16 H -0.3367(7) 0.4699(3) 0.82426(15) 0.0782(12) Uiso 1.000000 R
C4 C 0.2621(9) 0.1385(4) 0.41765(17) 0.0751(12) Uani 1.000000 .
H4 H 0.2085(9) 0.0858(4) 0.39006(17) 0.0901(14) Uiso 1.000000 R
C17 C -0.1615(8) 0.6042(3) 0.85942(16) 0.0717(11) Uani 1.000000 .
H17 H -0.2527(8) 0.6053(3) 0.89418(16) 0.0860(13) Uiso 1.000000 R
C3 C 0.4852(8) 0.1225(3) 0.45436(18) 0.0741(11) Uani 1.000000 .
H3 H 0.5843(8) 0.0597(3) 0.45149(18) 0.0889(13) Uiso 1.000000 R
H1 H 0.148(6) 0.411(2) 0.5670(13) 0.053(9) Uiso 1.000000 .

loop_
_atom_site_aniso_label
_atom_site_aniso_U_11
_atom_site_aniso_U_22
_atom_site_aniso_U_33
_atom_site_aniso_U_12
_atom_site_aniso_U_13
_atom_site_aniso_U_23
O1 0.0340(12) 0.0791(17) 0.0627(15) -0.0030(11) 0.0029(10) -0.0141(12)
N1 0.0329(14) 0.0606(17) 0.0460(16) -0.0027(13) 0.0005(12) -0.0084(13)
N2 0.0442(15) 0.0525(16) 0.0452(15) -0.0020(12) 0.0021(12) -0.0058(13)
C1 0.0375(16) 0.0547(19) 0.0399(17) -0.0035(15) 0.0095(13) 0.0044(14)
C7 0.0386(17) 0.0514(18) 0.0380(16) -0.0015(14) 0.0034(13) 0.0012(14)
C14 0.0458(17) 0.0432(17) 0.0435(18) 0.0087(15) -0.0080(14) -0.0036(14)
C9 0.0423(16) 0.0474(18) 0.0484(19) 0.0015(15) -0.0027(14) -0.0046(15)
C8 0.0411(17) 0.0515(19) 0.0515(19) 0.0003(15) 0.0021(15) -0.0019(16)
C13 0.058(2) 0.0471(19) 0.050(2) 0.0103(17) -0.0139(16) -0.0060(16)
C6 0.0497(19) 0.081(3) 0.0455(19) 0.0016(18) 0.0028(16) -0.0037(18)
C10 0.052(2) 0.054(2) 0.064(2) -0.0026(17) 0.0001(16) 0.0006(17)
C2 0.064(2) 0.067(2) 0.053(2) 0.0029(19) 0.0020(17) -0.0029(18)
C15 0.0573(19) 0.057(2) 0.051(2) -0.0043(17) 0.0029(16) -0.0049(17)
C12 0.074(2) 0.048(2) 0.064(2) 0.0073(19) -0.022(2) -0.0123(17)
C11 0.062(2) 0.047(2) 0.083(3) -0.0111(17) -0.016(2) 0.0003(19)
C5 0.066(2) 0.108(3) 0.050(2) -0.009(2) -0.0020(18) -0.011(2)
C18 0.089(3) 0.067(2) 0.043(2) 0.020(2) -0.0077(19) -0.0112(17)
C16 0.070(2) 0.073(2) 0.053(2) 0.0006(19) 0.0105(18) 0.0003(19)
C4 0.090(3) 0.089(3) 0.048(2) -0.037(3) 0.017(2) -0.015(2)
C17 0.084(3) 0.080(3) 0.051(2) 0.018(2) 0.0078(19) 0.002(2)
C3 0.097(3) 0.057(2) 0.070(3) -0.003(2) 0.018(2) -0.009(2)

loop_
_atom_type_symbol
_atom_type_scat_dispersion_real
_atom_type_scat_dispersion_imag
_atom_type_scat_Cromer_Mann_a1
_atom_type_scat_Cromer_Mann_a2
_atom_type_scat_Cromer_Mann_a3
_atom_type_scat_Cromer_Mann_a4
_atom_type_scat_Cromer_Mann_b1
_atom_type_scat_Cromer_Mann_b2
_atom_type_scat_Cromer_Mann_b3
_atom_type_scat_Cromer_Mann_b4
_atom_type_scat_Cromer_Mann_c
_atom_type_scat_source
_atom_type_scat_dispersion_source
C 0.00347 0.00161 2.31000 1.02000 1.58860 0.86500 20.84390 10.20750 0.56870 51.65120 0.21560 'International Tables Volume C Table 6.1.1.4 (pp. 500-502)' 'Henke, Gullikson and Davis, At. Data and Nucl. Data Tables, 1993, 54, 2'
H 0.00000 0.00000 0.49300 0.32291 0.14019 0.04081 10.51090 26.12570 3.14236 57.79970 0.00304 'International Tables Volume C Table 6.1.1.4 (pp. 500-502)' 'Henke, Gullikson and Davis, At. Data and Nucl. Data Tables, 1993, 54, 2'
N 0.00653 0.00323 12.21260 3.13220 2.01250 1.16630 0.00570 9.89330 28.99750 0.58260 -11.52900 'International Tables Volume C Table 6.1.1.4 (pp. 500-502)' 'Henke, Gullikson and Davis, At. Data and Nucl. Data Tables, 1993, 54, 2'
O 0.01158 0.00611 3.04850 2.28680 1.54630 0.86700 13.27710 5.70110 0.32390 32.90890 0.25080 'International Tables Volume C Table 6.1.1.4 (pp. 500-502)' 'Henke, Gullikson and Davis, At. Data and Nucl. Data Tables, 1993, 54, 2'

loop_
_geom_angle_atom_site_label_1
_geom_angle_atom_site_label_2
_geom_angle_atom_site_label_3
_geom_angle
_geom_angle_site_symmetry_1
_geom_angle_site_symmetry_3
_geom_angle_publ_flag
C7 N1 N2 118.9(3) . . ?
H1 N1 N2 118(2) . . ?
H1 N1 C7 123(2) . . ?
C8 N2 N1 116.3(2) . . ?
C6 C1 C7 123.4(3) . . ?
C2 C1 C7 117.3(3) . . ?
C2 C1 C6 119.2(3) . . ?
N1 C7 O1 122.5(3) . . ?
C1 C7 O1 122.5(3) . . ?
C1 C7 N1 115.0(3) . . ?
C13 C14 C9 118.5(3) . . ?
C15 C14 C9 123.8(3) . . ?
C15 C14 C13 117.7(3) . . ?
C8 C9 C14 121.2(3) . . ?
C10 C9 C14 119.8(3) . . ?
C10 C9 C8 119.0(3) . . ?
C9 C8 N2 119.8(3) . . ?
H8 C8 N2 120.10(17) . . ?
H8 C8 C9 120.10(17) . . ?
C12 C13 C14 119.1(3) . . ?
C18 C13 C14 118.6(3) . . ?
C18 C13 C12 122.3(3) . . ?
H6 C6 C1 119.81(19) . . ?
C5 C6 C1 120.4(3) . . ?
C5 C6 H6 119.8(2) . . ?
H10 C10 C9 119.21(19) . . ?
C11 C10 C9 121.6(3) . . ?
C11 C10 H10 119.2(2) . . ?
H2 C2 C1 119.75(18) . . ?
C3 C2 C1 120.5(3) . . ?
C3 C2 H2 119.7(2) . . ?
H15 C15 C14 119.18(18) . . ?
C16 C15 C14 121.6(3) . . ?
C16 C15 H15 119.2(2) . . ?
H12 C12 C13 119.4(2) . . ?
C11 C12 C13 121.2(3) . . ?
C11 C12 H12 119.4(2) . . ?
C12 C11 C10 119.8(3) . . ?
H11 C11 C10 120.1(2) . . ?
H11 C11 C12 120.1(2) . . ?
H5 C5 C6 120.0(2) . . ?
C4 C5 C6 120.0(4) . . ?
C4 C5 H5 120.0(2) . . ?
H18 C18 C13 119.2(2) . . ?
C17 C18 C13 121.5(3) . . ?
C17 C18 H18 119.2(2) . . ?
H16 C16 C15 119.9(2) . . ?
C17 C16 C15 120.3(3) . . ?
C17 C16 H16 119.9(2) . . ?
H4 C4 C5 119.6(2) . . ?
C3 C4 C5 120.8(4) . . ?
C3 C4 H4 119.6(2) . . ?
C16 C17 C18 120.2(4) . . ?
H17 C17 C18 119.9(2) . . ?
H17 C17 C16 119.9(2) . . ?
C4 C3 C2 119.1(4) . . ?
H3 C3 C2 120.5(2) . . ?
H3 C3 C4 120.5(2) . . ?

loop_
_geom_bond_atom_site_label_1
_geom_bond_atom_site_label_2
_geom_bond_distance
_geom_bond_site_symmetry_2
_geom_bond_publ_flag
O1 C7 1.220(3) . ?
N1 N2 1.379(3) . ?
N1 C7 1.352(4) . ?
N1 H1 0.85(3) . ?
N2 C8 1.268(4) . ?
C1 C7 1.493(4) . ?
C1 C6 1.374(4) . ?
C1 C2 1.375(4) . ?
C14 C9 1.430(4) . ?
C14 C13 1.423(4) . ?
C14 C15 1.406(4) . ?
C9 C8 1.465(4) . ?
C9 C10 1.364(4) . ?
C8 H8 0.9300 . ?
C13 C12 1.406(5) . ?
C13 C18 1.420(5) . ?
C6 H6 0.9300 . ?
C6 C5 1.378(5) . ?
C10 H10 0.9300 . ?
C10 C11 1.395(5) . ?
C2 H2 0.9300 . ?
C2 C3 1.390(5) . ?
C15 H15 0.9300 . ?
C15 C16 1.366(4) . ?
C12 H12 0.9300 . ?
C12 C11 1.367(5) . ?
C11 H11 0.9300 . ?
C5 H5 0.9300 . ?
C5 C4 1.362(5) . ?
C18 H18 0.9300 . ?
C18 C17 1.343(5) . ?
C16 H16 0.9300 . ?
C16 C17 1.392(5) . ?
C4 H4 0.9300 . ?
C4 C3 1.369(5) . ?
C17 H17 0.9300 . ?
C3 H3 0.9300 . ?

loop_
_geom_torsion_atom_site_label_1
_geom_torsion_atom_site_label_2
_geom_torsion_atom_site_label_3
_geom_torsion_atom_site_label_4
_geom_torsion
_geom_torsion_site_symmetry_1
_geom_torsion_site_symmetry_2
_geom_torsion_site_symmetry_3
_geom_torsion_site_symmetry_4
_geom_torsion_publ_flag
O1 C7 N1 N2 0.7(3) . . . . ?
O1 C7 C1 C6 -145.1(3) . . . . ?
O1 C7 C1 C2 35.2(3) . . . . ?
N1 N2 C8 C9 -177.5(3) . . . . ?
N1 C7 C1 C6 38.5(3) . . . . ?
N1 C7 C1 C2 -141.2(3) . . . . ?
N2 C8 C9 C14 -149.4(3) . . . . ?
N2 C8 C9 C10 30.4(3) . . . . ?
C1 C6 C5 C4 1.2(4) . . . . ?
C1 C2 C3 C4 0.2(4) . . . . ?
C14 C9 C10 C11 -1.5(3) . . . . ?
C14 C13 C12 C11 0.6(3) . . . . ?
C14 C13 C18 C17 0.4(3) . . . . ?
C14 C15 C16 C17 1.1(4) . . . . ?
C9 C10 C11 C12 0.7(4) . . . . ?
C13 C12 C11 C10 -0.2(4) . . . . ?
C13 C18 C17 C16 0.7(4) . . . . ?
C6 C5 C4 C3 -1.5(4) . . . . ?
C2 C3 C4 C5 0.8(4) . . . . ?
C15 C16 C17 C18 -1.4(4) . . . . ?
